data_7713109
loop_
_publ_author_name
'Theodosopoulou, Dimitra'
'De La Pena, Miguel Alonso'
'Abou-Derhamine, Sary'
'Douair, Iskander'
'Roisnel, Thierry'
'Cordier, Marie'
'Piola, Lorenzo'
'Fernandez, Alvaro'
'Welle, Alexandre'
'Maron, Laurent'
'Carpentier, Jean-Francois'
'Kirillov, Evgueni'

_publ_section_title
;
 C1-Symmetric {Cyclopentadienyl/Indenyl}-Metallocene Catalysts: Synthesis,
 Structure, Isospecific Polymerization of Propylene and Stereocontrol
 Mechanism
;
_journal_name_full 'Dalton Transactions'
_journal_paper_doi 10.1039/D3DT01306E
_journal_year 2023
_chemical_compound_source 'synthesis as described'
_chemical_formula_moiety 'C32 H40 Cl2 Hf O Si'
_chemical_formula_sum 'C32 H40 Cl2 Hf O Si'
_chemical_formula_weight 718.12
_space_group_crystal_system monoclinic
_space_group_IT_number 14
_space_group_name_Hall '-P 2ybc'
_space_group_name_H-M_alt 'P 1 21/c 1'
_atom_sites_solution_hydrogens geom
_atom_sites_solution_primary dual
_audit_update_record
;
2023-03-13 deposited with the CCDC.	2023-05-19 downloaded from the CCDC.
;
_cell_angle_alpha 90
_cell_angle_beta 107.861(3)
_cell_angle_gamma 90
_cell_formula_units_Z 4
_cell_length_a 13.5837(12)
_cell_length_b 13.3364(11)
_cell_length_c 17.0243(17)
_cell_measurement_reflns_used 9881
_cell_measurement_temperature 150(2)
_cell_measurement_theta_max 27.5017
_cell_measurement_theta_min 2.2757
_cell_measurement_wavelength 0.71073
_cell_volume 2935.4(5)
_computing_molecular_graphics
;
   'SXGRAPH (L. Farrugia, 1999), Mercury (CSD, 2020)'
;
_computing_publication_material 'CRYSCALC (T. Roisnel, local program, 2021)'
_computing_structure_refinement 'SHELXL-2019_2 (Sheldrick, 2019)'
_computing_structure_solution 'SHELXT 2018_2 (Sheldrick, 2018)'
_diffrn_ambient_temperature 150(2)
_diffrn_detector '(CMOS) PHOTON 100'
_diffrn_detector_area_resol_mean 10.4167
_diffrn_measured_fraction_theta_full 0.996
_diffrn_measured_fraction_theta_max 0.995
_diffrn_measurement_device_type 'D8 VENTURE Bruker AXS'
_diffrn_measurement_method 'rotation images'
_diffrn_orient_matrix_UB_11 0.0567443
_diffrn_orient_matrix_UB_12 0.0406622
_diffrn_orient_matrix_UB_13 -0.0101669
_diffrn_orient_matrix_UB_21 -0.0209359
_diffrn_orient_matrix_UB_22 -0.0239596
_diffrn_orient_matrix_UB_23 -0.0584644
_diffrn_orient_matrix_UB_31 -0.0482089
_diffrn_orient_matrix_UB_32 0.0582665
_diffrn_orient_matrix_UB_33 -0.0169458
_diffrn_radiation_monochromator 'multilayer monochromator'
_diffrn_radiation_probe x-ray
_diffrn_radiation_source 'Incoatec microfocus sealed tube'
_diffrn_radiation_type MoK\a
_diffrn_radiation_wavelength 0.71073
_diffrn_reflns_av_R_equivalents 0.0444
_diffrn_reflns_av_unetI/netI 0.0353
_diffrn_reflns_limit_h_max 17
_diffrn_reflns_limit_h_min -16
_diffrn_reflns_limit_k_max 16
_diffrn_reflns_limit_k_min -17
_diffrn_reflns_limit_l_max 22
_diffrn_reflns_limit_l_min -22
_diffrn_reflns_number 30158
_diffrn_reflns_theta_full 25.242
_diffrn_reflns_theta_max 27.508
_diffrn_reflns_theta_min 2.194
_diffrn_source_current 1.0
_diffrn_source_voltage 50.0
_exptl_absorpt_coefficient_mu 3.801
_exptl_absorpt_correction_T_max 0.610
_exptl_absorpt_correction_T_min 0.465
_exptl_absorpt_correction_type multi-scan
_exptl_absorpt_process_details
;
  [Sheldrick, G.M. (2014). SADABS Bruker AXS Inc., Madison, Wisconsin, USA]
;
_exptl_crystal_colour yellow
_exptl_crystal_density_diffrn 1.625
_exptl_crystal_description prism
_exptl_crystal_F_000 1440
_exptl_crystal_size_max 0.300
_exptl_crystal_size_mid 0.130
_exptl_crystal_size_min 0.130
_refine_diff_density_max 2.642
_refine_diff_density_min -1.299
_refine_diff_density_rms 0.135
_refine_ls_extinction_method none
_refine_ls_goodness_of_fit_ref 1.106
_refine_ls_hydrogen_treatment constr
_refine_ls_matrix_type full
_refine_ls_number_parameters 334
_refine_ls_number_reflns 6723
_refine_ls_number_restraints 0
_refine_ls_restrained_S_all 1.106
_refine_ls_R_factor_all 0.0382
_refine_ls_R_factor_gt 0.0296
_refine_ls_shift/su_max 0.001
_refine_ls_shift/su_mean 0.000
_refine_ls_structure_factor_coef Fsqd
_refine_ls_weighting_details 'w=1/[\s^2^(Fo^2^)+(0.0333P)^2^+7.9943P] where P=(Fo^2^+2Fc^2^)/3'
_refine_ls_weighting_scheme calc
_refine_ls_wR_factor_gt 0.0735
_refine_ls_wR_factor_ref 0.0803
_reflns_number_gt 5827
_reflns_number_total 6723
_reflns_threshold_expression >2sigma(I)
_cod_data_source_file d3dt01306e2.cif
_cod_data_source_block 3d-Hf_DT194x1
_cod_original_sg_symbol_H-M 'P 21/c'
_cod_database_code 7713109

loop_
_space_group_symop_operation_xyz
'x, y, z'
'-x, y+1/2, -z+1/2'
'-x, -y, -z'
'x, -y-1/2, z-1/2'

loop_
_atom_site_label
_atom_site_type_symbol
_atom_site_fract_x
_atom_site_fract_y
_atom_site_fract_z
_atom_site_U_iso_or_equiv
_atom_site_adp_type
_atom_site_occupancy
_atom_site_site_symmetry_order
_atom_site_calc_flag
_atom_site_refinement_flags_posn
_atom_site_refinement_flags_adp
_atom_site_refinement_flags_occupancy
_atom_site_disorder_assembly
_atom_site_disorder_group
Hf1 Hf 0.69795(2) 0.39928(2) 0.22083(2) 0.01271(6) Uani 1 1 d . . . . .
Cl1 Cl 0.74613(8) 0.54471(7) 0.30906(6) 0.0239(2) Uani 1 1 d . . . . .
Cl2 Cl 0.86365(7) 0.36288(7) 0.20637(6) 0.0235(2) Uani 1 1 d . . . . .
Si1 Si 0.46858(8) 0.29524(8) 0.15047(6) 0.0176(2) Uani 1 1 d . . . . .
O1 O 0.9603(2) 0.0741(2) 0.30236(18) 0.0203(6) Uani 1 1 d . . . . .
C1 C 0.5360(3) 0.3949(3) 0.1068(2) 0.0156(7) Uani 1 1 d . . . . .
C2 C 0.6165(3) 0.3766(3) 0.0708(2) 0.0191(8) Uani 1 1 d . . . . .
C3 C 0.6733(3) 0.4664(3) 0.0723(2) 0.0200(8) Uani 1 1 d . . . . .
C4 C 0.6320(3) 0.5410(3) 0.1126(3) 0.0210(8) Uani 1 1 d . . . . .
C5 C 0.5476(3) 0.4975(3) 0.1344(2) 0.0188(7) Uani 1 1 d . . . . .
C6 C 0.6370(3) 0.2834(3) 0.0282(2) 0.0260(9) Uani 1 1 d . . . . .
H6A H 0.623855 0.297238 -0.030616 0.039 Uiso 1 1 calc R U . . .
H6B H 0.591273 0.229410 0.034902 0.039 Uiso 1 1 calc R U . . .
H6C H 0.709249 0.262907 0.052792 0.039 Uiso 1 1 calc R U . . .
C7 C 0.7558(4) 0.4816(4) 0.0316(3) 0.0309(10) Uani 1 1 d . . . . .
H7A H 0.805972 0.426712 0.046977 0.046 Uiso 1 1 calc R U . . .
H7B H 0.790983 0.545539 0.049789 0.046 Uiso 1 1 calc R U . . .
H7C H 0.724206 0.482531 -0.028427 0.046 Uiso 1 1 calc R U . . .
C8 C 0.6601(4) 0.6498(3) 0.1206(3) 0.0331(10) Uani 1 1 d . . . . .
H8A H 0.604166 0.689012 0.083200 0.050 Uiso 1 1 calc R U . . .
H8B H 0.724007 0.660024 0.106392 0.050 Uiso 1 1 calc R U . . .
H8C H 0.670529 0.671533 0.177600 0.050 Uiso 1 1 calc R U . . .
C9 C 0.4802(3) 0.5588(3) 0.1710(3) 0.0255(9) Uani 1 1 d . . . . .
H9A H 0.520118 0.579749 0.226869 0.038 Uiso 1 1 calc R U . . .
H9B H 0.420866 0.518538 0.173330 0.038 Uiso 1 1 calc R U . . .
H9C H 0.455693 0.618232 0.136713 0.038 Uiso 1 1 calc R U . . .
C10 C 0.4263(3) 0.1831(3) 0.0823(3) 0.0273(9) Uani 1 1 d . . . . .
H10A H 0.486217 0.153431 0.070464 0.041 Uiso 1 1 calc R U . . .
H10B H 0.375012 0.203552 0.030501 0.041 Uiso 1 1 calc R U . . .
H10C H 0.395461 0.133526 0.110246 0.041 Uiso 1 1 calc R U . . .
C11 C 0.3479(3) 0.3353(4) 0.1725(3) 0.0301(9) Uani 1 1 d . . . . .
H11A H 0.316815 0.277393 0.191330 0.045 Uiso 1 1 calc R U . . .
H11B H 0.298875 0.362545 0.122122 0.045 Uiso 1 1 calc R U . . .
H11C H 0.364703 0.386895 0.215519 0.045 Uiso 1 1 calc R U . . .
C12 C 0.5797(3) 0.2720(3) 0.2455(2) 0.0158(7) Uani 1 1 d . . . . .
C13 C 0.6725(3) 0.2148(3) 0.2483(2) 0.0152(7) Uani 1 1 d . . . . .
C14 C 0.7543(3) 0.2427(2) 0.3208(2) 0.0121(6) Uani 1 1 d . . . . .
C15 C 0.7154(3) 0.3176(3) 0.3619(2) 0.0159(7) Uani 1 1 d . . . . .
H15 H 0.754041 0.351866 0.410473 0.019 Uiso 1 1 calc R U . . .
C16 C 0.6092(3) 0.3333(3) 0.3189(2) 0.0159(7) Uani 1 1 d . . . . .
C17 C 0.5411(3) 0.4001(3) 0.3516(3) 0.0202(8) Uani 1 1 d . . . . .
H17A H 0.498229 0.358693 0.375775 0.030 Uiso 1 1 calc R U . . .
H17B H 0.496477 0.440206 0.306373 0.030 Uiso 1 1 calc R U . . .
H17C H 0.584378 0.444778 0.393970 0.030 Uiso 1 1 calc R U . . .
C18 C 0.6902(3) 0.1374(3) 0.1968(2) 0.0159(7) Uani 1 1 d . . . . .
H18 H 0.635431 0.116820 0.149893 0.019 Uiso 1 1 calc R U . . .
C19 C 0.7850(3) 0.0919(3) 0.2136(2) 0.0159(7) Uani 1 1 d . . . . .
C20 C 0.8659(3) 0.1220(3) 0.2871(2) 0.0166(7) Uani 1 1 d . . . . .
C21 C 0.8519(3) 0.1929(3) 0.3418(2) 0.0144(7) Uani 1 1 d . . . . .
C22 C 0.8054(3) 0.0118(3) 0.1543(2) 0.0203(8) Uani 1 1 d . . . . .
C23 C 0.7079(3) -0.0074(3) 0.0812(3) 0.0306(10) Uani 1 1 d . . . . .
H23A H 0.723111 -0.057555 0.044451 0.046 Uiso 1 1 calc R U . . .
H23B H 0.685989 0.055235 0.050693 0.046 Uiso 1 1 calc R U . . .
H23C H 0.652383 -0.032102 0.101666 0.046 Uiso 1 1 calc R U . . .
C24 C 0.8890(4) 0.0522(3) 0.1178(3) 0.0298(10) Uani 1 1 d . . . . .
H24A H 0.955490 0.056513 0.161499 0.045 Uiso 1 1 calc R U . . .
H24B H 0.868954 0.118975 0.094243 0.045 Uiso 1 1 calc R U . . .
H24C H 0.895520 0.006685 0.074445 0.045 Uiso 1 1 calc R U . . .
C25 C 0.8405(4) -0.0885(3) 0.1986(3) 0.0284(9) Uani 1 1 d . . . . .
H25A H 0.790880 -0.109699 0.226700 0.043 Uiso 1 1 calc R U . . .
H25B H 0.908940 -0.080245 0.239309 0.043 Uiso 1 1 calc R U . . .
H25C H 0.844155 -0.139454 0.158152 0.043 Uiso 1 1 calc R U . . .
C26 C 1.0465(3) 0.1381(3) 0.3050(3) 0.0282(9) Uani 1 1 d . . . . .
H26A H 1.022299 0.195611 0.268315 0.042 Uiso 1 1 calc R U . . .
H26B H 1.097636 0.100400 0.286960 0.042 Uiso 1 1 calc R U . . .
H26C H 1.078383 0.161983 0.361592 0.042 Uiso 1 1 calc R U . . .
C27 C 0.9313(3) 0.2153(3) 0.4214(2) 0.0159(7) Uani 1 1 d . . . . .
C28 C 0.9702(3) 0.3119(3) 0.4415(2) 0.0202(8) Uani 1 1 d . . . . .
H28 H 0.947371 0.364790 0.402804 0.024 Uiso 1 1 calc R U . . .
C29 C 1.0426(3) 0.3314(3) 0.5183(3) 0.0239(8) Uani 1 1 d . . . . .
H29 H 1.069195 0.397337 0.531327 0.029 Uiso 1 1 calc R U . . .
C30 C 1.0758(3) 0.2549(3) 0.5754(3) 0.0266(9) Uani 1 1 d . . . . .
H30 H 1.124577 0.268427 0.627758 0.032 Uiso 1 1 calc R U . . .
C31 C 1.0380(3) 0.1589(3) 0.5562(3) 0.0277(9) Uani 1 1 d . . . . .
H31 H 1.060703 0.106443 0.595339 0.033 Uiso 1 1 calc R U . . .
C32 C 0.9666(3) 0.1391(3) 0.4798(2) 0.0204(8) Uani 1 1 d . . . . .
H32 H 0.941327 0.072760 0.466873 0.024 Uiso 1 1 calc R U . . .

loop_
_atom_site_aniso_label
_atom_site_aniso_U_11
_atom_site_aniso_U_22
_atom_site_aniso_U_33
_atom_site_aniso_U_23
_atom_site_aniso_U_13
_atom_site_aniso_U_12
Hf1 0.01248(8) 0.01183(8) 0.01278(9) 0.00055(5) 0.00234(6) -0.00100(5)
Cl1 0.0305(5) 0.0158(4) 0.0221(5) -0.0034(3) 0.0033(4) -0.0043(4)
Cl2 0.0177(4) 0.0263(5) 0.0286(5) 0.0077(4) 0.0101(4) 0.0021(4)
Si1 0.0137(5) 0.0180(5) 0.0181(5) 0.0008(4) 0.0004(4) -0.0016(4)
O1 0.0141(13) 0.0194(13) 0.0261(15) -0.0012(11) 0.0043(11) 0.0028(10)
C1 0.0074(15) 0.0181(18) 0.0192(18) -0.0008(14) 0.0010(14) 0.0002(13)
C2 0.0173(18) 0.0229(19) 0.0143(18) 0.0032(14) 0.0010(15) 0.0023(15)
C3 0.0180(18) 0.0246(19) 0.0144(17) 0.0060(15) 0.0005(15) -0.0032(15)
C4 0.024(2) 0.0147(17) 0.024(2) 0.0065(15) 0.0064(16) 0.0013(15)
C5 0.0215(18) 0.0151(17) 0.0165(18) 0.0016(14) 0.0009(15) -0.0004(15)
C6 0.033(2) 0.029(2) 0.0164(19) -0.0040(16) 0.0076(17) 0.0036(18)
C7 0.031(2) 0.041(3) 0.023(2) 0.0099(18) 0.0111(18) -0.007(2)
C8 0.035(2) 0.021(2) 0.037(3) 0.0078(18) 0.002(2) -0.0025(18)
C9 0.022(2) 0.022(2) 0.029(2) 0.0015(17) 0.0032(17) 0.0072(16)
C10 0.028(2) 0.023(2) 0.025(2) 0.0006(16) -0.0015(17) -0.0079(17)
C11 0.0145(19) 0.036(2) 0.037(2) 0.0048(19) 0.0040(18) 0.0005(17)
C12 0.0166(17) 0.0135(16) 0.0168(18) 0.0012(13) 0.0043(14) -0.0007(13)
C13 0.0123(16) 0.0154(17) 0.0167(17) 0.0033(13) 0.0026(14) -0.0019(13)
C14 0.0127(16) 0.0097(15) 0.0155(17) -0.0016(12) 0.0065(13) -0.0027(12)
C15 0.0175(17) 0.0146(17) 0.0145(17) 0.0001(13) 0.0031(14) 0.0023(14)
C16 0.0182(17) 0.0142(16) 0.0163(17) 0.0024(13) 0.0067(14) 0.0009(14)
C17 0.0208(19) 0.0203(19) 0.0211(19) 0.0014(14) 0.0088(16) 0.0047(15)
C18 0.0137(17) 0.0152(17) 0.0179(17) -0.0008(14) 0.0034(14) -0.0026(13)
C19 0.0146(17) 0.0143(16) 0.0183(18) -0.0027(13) 0.0043(15) -0.0044(13)
C20 0.0147(17) 0.0162(17) 0.0185(18) 0.0021(14) 0.0047(15) 0.0026(14)
C21 0.0157(17) 0.0138(16) 0.0131(16) 0.0028(13) 0.0037(14) 0.0002(13)
C22 0.0194(18) 0.0203(18) 0.0208(19) -0.0062(15) 0.0057(16) -0.0016(15)
C23 0.030(2) 0.031(2) 0.028(2) -0.0166(18) 0.0051(19) 0.0014(18)
C24 0.035(2) 0.030(2) 0.030(2) -0.0096(18) 0.018(2) -0.0050(19)
C25 0.030(2) 0.0176(19) 0.041(3) -0.0049(17) 0.016(2) 0.0013(16)
C26 0.0153(19) 0.029(2) 0.041(3) -0.0062(19) 0.0093(18) 0.0009(17)
C27 0.0138(16) 0.0186(18) 0.0148(17) -0.0013(14) 0.0037(14) 0.0014(13)
C28 0.0194(18) 0.0205(18) 0.0192(18) -0.0004(15) 0.0037(15) 0.0000(15)
C29 0.0184(18) 0.025(2) 0.026(2) -0.0055(16) 0.0045(16) -0.0014(16)
C30 0.0177(19) 0.037(2) 0.019(2) -0.0062(17) -0.0030(16) 0.0028(17)
C31 0.027(2) 0.033(2) 0.0177(19) 0.0031(17) -0.0007(17) 0.0083(18)
C32 0.0218(19) 0.0190(18) 0.0179(19) 0.0036(15) 0.0026(15) 0.0011(15)

loop_
_atom_type_symbol
_atom_type_description
_atom_type_scat_dispersion_real
_atom_type_scat_dispersion_imag
_atom_type_scat_source
C C 0.0033 0.0016 'International Tables Vol C Tables 4.2.6.8 and 6.1.1.4'
H H 0.0000 0.0000 'International Tables Vol C Tables 4.2.6.8 and 6.1.1.4'
Cl Cl 0.1484 0.1585 'International Tables Vol C Tables 4.2.6.8 and 6.1.1.4'
Hf Hf -0.5830 6.1852 'International Tables Vol C Tables 4.2.6.8 and 6.1.1.4'
O O 0.0106 0.0060 'International Tables Vol C Tables 4.2.6.8 and 6.1.1.4'
Si Si 0.0817 0.0704 'International Tables Vol C Tables 4.2.6.8 and 6.1.1.4'

loop_
_geom_angle_atom_site_label_1
_geom_angle_atom_site_label_2
_geom_angle_atom_site_label_3
_geom_angle
_geom_angle_site_symmetry_1
_geom_angle_site_symmetry_3
_geom_angle_publ_flag
Cl2 Hf1 Cl1 98.23(4) . . ?
Cl2 Hf1 C1 124.02(9) . . ?
Cl1 Hf1 C1 121.22(9) . . ?
Cl2 Hf1 C12 124.24(9) . . ?
Cl1 Hf1 C12 120.94(9) . . ?
C1 Hf1 C12 69.14(12) . . ?
Cl2 Hf1 C2 90.32(9) . . ?
Cl1 Hf1 C2 133.68(9) . . ?
C1 Hf1 C2 33.78(12) . . ?
C12 Hf1 C2 89.04(13) . . ?
Cl2 Hf1 C5 132.35(9) . . ?
Cl1 Hf1 C5 87.82(9) . . ?
C1 Hf1 C5 33.88(12) . . ?
C12 Hf1 C5 90.23(12) . . ?
C2 Hf1 C5 55.11(12) . . ?
Cl2 Hf1 C16 131.31(9) . . ?
Cl1 Hf1 C16 87.79(9) . . ?
C1 Hf1 C16 91.21(12) . . ?
C12 Hf1 C16 33.83(12) . . ?
C2 Hf1 C16 119.51(13) . . ?
C5 Hf1 C16 95.96(12) . . ?
Cl2 Hf1 C13 90.45(8) . . ?
Cl1 Hf1 C13 133.38(9) . . ?
C1 Hf1 C13 89.03(12) . . ?
C12 Hf1 C13 33.88(11) . . ?
C2 Hf1 C13 91.64(12) . . ?
C5 Hf1 C13 118.91(12) . . ?
C16 Hf1 C13 54.35(12) . . ?
Cl2 Hf1 C15 100.93(8) . . ?
Cl1 Hf1 C15 80.24(8) . . ?
C1 Hf1 C15 122.11(12) . . ?
C12 Hf1 C15 55.13(12) . . ?
C2 Hf1 C15 142.59(12) . . ?
C5 Hf1 C15 126.60(12) . . ?
C16 Hf1 C15 32.38(11) . . ?
C13 Hf1 C15 53.15(11) . . ?
Cl2 Hf1 C4 101.86(9) . . ?
Cl1 Hf1 C4 79.97(10) . . ?
C1 Hf1 C4 54.89(12) . . ?
C12 Hf1 C4 121.45(12) . . ?
C2 Hf1 C4 53.76(13) . . ?
C5 Hf1 C4 32.57(12) . . ?
C16 Hf1 C4 126.68(12) . . ?
C13 Hf1 C4 142.73(12) . . ?
C15 Hf1 C4 151.62(12) . . ?
Cl2 Hf1 C3 79.31(9) . . ?
Cl1 Hf1 C3 104.89(9) . . ?
C1 Hf1 C3 54.67(12) . . ?
C12 Hf1 C3 120.43(12) . . ?
C2 Hf1 C3 32.37(12) . . ?
C5 Hf1 C3 53.69(12) . . ?
C16 Hf1 C3 145.52(12) . . ?
C13 Hf1 C3 121.73(12) . . ?
C15 Hf1 C3 174.81(12) . . ?
C4 Hf1 C3 31.62(13) . . ?
Cl2 Hf1 C14 79.08(7) . . ?
Cl1 Hf1 C14 105.25(8) . . ?
C1 Hf1 C14 120.13(11) . . ?
C12 Hf1 C14 54.73(11) . . ?
C2 Hf1 C14 121.07(12) . . ?
C5 Hf1 C14 144.62(11) . . ?
C16 Hf1 C14 52.99(11) . . ?
C13 Hf1 C14 31.90(11) . . ?
C15 Hf1 C14 31.25(10) . . ?
C4 Hf1 C14 174.58(12) . . ?
C3 Hf1 C14 144.96(12) . . ?
C11 Si1 C12 113.55(19) . . ?
C11 Si1 C10 103.4(2) . . ?
C12 Si1 C10 114.64(18) . . ?
C11 Si1 C1 116.03(19) . . ?
C12 Si1 C1 95.55(16) . . ?
C10 Si1 C1 114.28(19) . . ?
C20 O1 C26 115.5(3) . . ?
C2 C1 C5 106.3(3) . . ?
C2 C1 Si1 125.1(3) . . ?
C5 C1 Si1 123.9(3) . . ?
C2 C1 Hf1 74.0(2) . . ?
C5 C1 Hf1 74.7(2) . . ?
Si1 C1 Hf1 97.51(16) . . ?
C3 C2 C1 109.3(3) . . ?
C3 C2 C6 121.7(4) . . ?
C1 C2 C6 128.7(4) . . ?
C3 C2 Hf1 79.0(2) . . ?
C1 C2 Hf1 72.2(2) . . ?
C6 C2 Hf1 120.5(3) . . ?
C4 C3 C2 107.9(3) . . ?
C4 C3 C7 126.2(4) . . ?
C2 C3 C7 125.7(4) . . ?
C4 C3 Hf1 73.9(2) . . ?
C2 C3 Hf1 68.6(2) . . ?
C7 C3 Hf1 127.0(3) . . ?
C3 C4 C5 107.9(3) . . ?
C3 C4 C8 126.7(4) . . ?
C5 C4 C8 124.9(4) . . ?
C3 C4 Hf1 74.4(2) . . ?
C5 C4 Hf1 69.6(2) . . ?
C8 C4 Hf1 128.1(3) . . ?
C4 C5 C1 108.5(3) . . ?
C4 C5 C9 121.8(3) . . ?
C1 C5 C9 129.4(4) . . ?
C4 C5 Hf1 77.9(2) . . ?
C1 C5 Hf1 71.4(2) . . ?
C9 C5 Hf1 122.4(3) . . ?
C2 C6 H6A 109.5 . . ?
C2 C6 H6B 109.5 . . ?
H6A C6 H6B 109.5 . . ?
C2 C6 H6C 109.5 . . ?
H6A C6 H6C 109.5 . . ?
H6B C6 H6C 109.5 . . ?
C3 C7 H7A 109.5 . . ?
C3 C7 H7B 109.5 . . ?
H7A C7 H7B 109.5 . . ?
C3 C7 H7C 109.5 . . ?
H7A C7 H7C 109.5 . . ?
H7B C7 H7C 109.5 . . ?
C4 C8 H8A 109.5 . . ?
C4 C8 H8B 109.5 . . ?
H8A C8 H8B 109.5 . . ?
C4 C8 H8C 109.5 . . ?
H8A C8 H8C 109.5 . . ?
H8B C8 H8C 109.5 . . ?
C5 C9 H9A 109.5 . . ?
C5 C9 H9B 109.5 . . ?
H9A C9 H9B 109.5 . . ?
C5 C9 H9C 109.5 . . ?
H9A C9 H9C 109.5 . . ?
H9B C9 H9C 109.5 . . ?
Si1 C10 H10A 109.5 . . ?
Si1 C10 H10B 109.5 . . ?
H10A C10 H10B 109.5 . . ?
Si1 C10 H10C 109.5 . . ?
H10A C10 H10C 109.5 . . ?
H10B C10 H10C 109.5 . . ?
Si1 C11 H11A 109.5 . . ?
Si1 C11 H11B 109.5 . . ?
H11A C11 H11B 109.5 . . ?
Si1 C11 H11C 109.5 . . ?
H11A C11 H11C 109.5 . . ?
H11B C11 H11C 109.5 . . ?
C16 C12 C13 105.0(3) . . ?
C16 C12 Si1 126.2(3) . . ?
C13 C12 Si1 125.1(3) . . ?
C16 C12 Hf1 74.6(2) . . ?
C13 C12 Hf1 76.4(2) . . ?
Si1 C12 Hf1 97.72(15) . . ?
C18 C13 C14 119.1(3) . . ?
C18 C13 C12 131.7(3) . . ?
C14 C13 C12 109.0(3) . . ?
C18 C13 Hf1 122.0(2) . . ?
C14 C13 Hf1 78.1(2) . . ?
C12 C13 Hf1 69.76(19) . . ?
C15 C14 C21 131.7(3) . . ?
C15 C14 C13 107.5(3) . . ?
C21 C14 C13 120.7(3) . . ?
C15 C14 Hf1 71.5(2) . . ?
C21 C14 Hf1 126.2(2) . . ?
C13 C14 Hf1 69.95(19) . . ?
C14 C15 C16 108.9(3) . . ?
C14 C15 Hf1 77.2(2) . . ?
C16 C15 Hf1 70.6(2) . . ?
C14 C15 H15 125.5 . . ?
C16 C15 H15 125.5 . . ?
Hf1 C15 H15 118.4 . . ?
C15 C16 C12 109.3(3) . . ?
C15 C16 C17 122.6(3) . . ?
C12 C16 C17 128.0(3) . . ?
C15 C16 Hf1 77.0(2) . . ?
C12 C16 Hf1 71.6(2) . . ?
C17 C16 Hf1 121.0(2) . . ?
C16 C17 H17A 109.5 . . ?
C16 C17 H17B 109.5 . . ?
H17A C17 H17B 109.5 . . ?
C16 C17 H17C 109.5 . . ?
H17A C17 H17C 109.5 . . ?
H17B C17 H17C 109.5 . . ?
C19 C18 C13 121.2(3) . . ?
C19 C18 H18 119.4 . . ?
C13 C18 H18 119.4 . . ?
C18 C19 C20 118.2(3) . . ?
C18 C19 C22 120.8(3) . . ?
C20 C19 C22 121.0(3) . . ?
C21 C20 O1 120.1(3) . . ?
C21 C20 C19 123.3(3) . . ?
O1 C20 C19 116.6(3) . . ?
C20 C21 C14 117.4(3) . . ?
C20 C21 C27 122.9(3) . . ?
C14 C21 C27 119.7(3) . . ?
C23 C22 C25 108.3(3) . . ?
C23 C22 C24 106.7(3) . . ?
C25 C22 C24 110.1(3) . . ?
C23 C22 C19 111.2(3) . . ?
C25 C22 C19 111.8(3) . . ?
C24 C22 C19 108.7(3) . . ?
C22 C23 H23A 109.5 . . ?
C22 C23 H23B 109.5 . . ?
H23A C23 H23B 109.5 . . ?
C22 C23 H23C 109.5 . . ?
H23A C23 H23C 109.5 . . ?
H23B C23 H23C 109.5 . . ?
C22 C24 H24A 109.5 . . ?
C22 C24 H24B 109.5 . . ?
H24A C24 H24B 109.5 . . ?
C22 C24 H24C 109.5 . . ?
H24A C24 H24C 109.5 . . ?
H24B C24 H24C 109.5 . . ?
C22 C25 H25A 109.5 . . ?
C22 C25 H25B 109.5 . . ?
H25A C25 H25B 109.5 . . ?
C22 C25 H25C 109.5 . . ?
H25A C25 H25C 109.5 . . ?
H25B C25 H25C 109.5 . . ?
O1 C26 H26A 109.5 . . ?
O1 C26 H26B 109.5 . . ?
H26A C26 H26B 109.5 . . ?
O1 C26 H26C 109.5 . . ?
H26A C26 H26C 109.5 . . ?
H26B C26 H26C 109.5 . . ?
C28 C27 C32 118.4(3) . . ?
C28 C27 C21 121.7(3) . . ?
C32 C27 C21 119.8(3) . . ?
C27 C28 C29 120.4(4) . . ?
C27 C28 H28 119.8 . . ?
C29 C28 H28 119.8 . . ?
C30 C29 C28 120.2(4) . . ?
C30 C29 H29 119.9 . . ?
C28 C29 H29 119.9 . . ?
C31 C30 C29 119.9(4) . . ?
C31 C30 H30 120.0 . . ?
C29 C30 H30 120.0 . . ?
C30 C31 C32 120.0(4) . . ?
C30 C31 H31 120.0 . . ?
C32 C31 H31 120.0 . . ?
C31 C32 C27 121.0(4) . . ?
C31 C32 H32 119.5 . . ?
C27 C32 H32 119.5 . . ?

loop_
_geom_bond_atom_site_label_1
_geom_bond_atom_site_label_2
_geom_bond_distance
_geom_bond_site_symmetry_2
_geom_bond_publ_flag
Hf1 Cl2 2.3880(9) . ?
Hf1 Cl1 2.4173(9) . ?
Hf1 C1 2.448(4) . ?
Hf1 C12 2.459(4) . ?
Hf1 C2 2.471(4) . ?
Hf1 C5 2.492(4) . ?
Hf1 C16 2.499(4) . ?
Hf1 C13 2.547(3) . ?
Hf1 C15 2.581(4) . ?
Hf1 C4 2.600(4) . ?
Hf1 C3 2.606(4) . ?
Hf1 C14 2.654(3) . ?
Si1 C11 1.868(4) . ?
Si1 C12 1.869(4) . ?
Si1 C10 1.872(4) . ?
Si1 C1 1.891(4) . ?
O1 C20 1.385(4) . ?
O1 C26 1.439(5) . ?
C1 C2 1.429(5) . ?
C1 C5 1.440(5) . ?
C2 C3 1.421(5) . ?
C2 C6 1.506(5) . ?
C3 C4 1.418(6) . ?
C3 C7 1.500(5) . ?
C4 C5 1.431(5) . ?
C4 C8 1.495(6) . ?
C5 C9 1.498(5) . ?
C6 H6A 0.9800 . ?
C6 H6B 0.9800 . ?
C6 H6C 0.9800 . ?
C7 H7A 0.9800 . ?
C7 H7B 0.9800 . ?
C7 H7C 0.9800 . ?
C8 H8A 0.9800 . ?
C8 H8B 0.9800 . ?
C8 H8C 0.9800 . ?
C9 H9A 0.9800 . ?
C9 H9B 0.9800 . ?
C9 H9C 0.9800 . ?
C10 H10A 0.9800 . ?
C10 H10B 0.9800 . ?
C10 H10C 0.9800 . ?
C11 H11A 0.9800 . ?
C11 H11B 0.9800 . ?
C11 H11C 0.9800 . ?
C12 C16 1.443(5) . ?
C12 C13 1.461(5) . ?
C13 C18 1.422(5) . ?
C13 C14 1.433(5) . ?
C14 C15 1.411(5) . ?
C14 C21 1.427(5) . ?
C15 C16 1.419(5) . ?
C15 H15 0.9500 . ?
C16 C17 1.509(5) . ?
C17 H17A 0.9800 . ?
C17 H17B 0.9800 . ?
C17 H17C 0.9800 . ?
C18 C19 1.372(5) . ?
C18 H18 0.9500 . ?
C19 C20 1.447(5) . ?
C19 C22 1.550(5) . ?
C20 C21 1.380(5) . ?
C21 C27 1.482(5) . ?
C22 C23 1.536(6) . ?
C22 C25 1.538(6) . ?
C22 C24 1.550(6) . ?
C23 H23A 0.9800 . ?
C23 H23B 0.9800 . ?
C23 H23C 0.9800 . ?
C24 H24A 0.9800 . ?
C24 H24B 0.9800 . ?
C24 H24C 0.9800 . ?
C25 H25A 0.9800 . ?
C25 H25B 0.9800 . ?
C25 H25C 0.9800 . ?
C26 H26A 0.9800 . ?
C26 H26B 0.9800 . ?
C26 H26C 0.9800 . ?
C27 C28 1.394(5) . ?
C27 C32 1.399(5) . ?
C28 C29 1.398(6) . ?
C28 H28 0.9500 . ?
C29 C30 1.387(6) . ?
C29 H29 0.9500 . ?
C30 C31 1.380(6) . ?
C30 H30 0.9500 . ?
C31 C32 1.390(6) . ?
C31 H31 0.9500 . ?
C32 H32 0.9500 . ?

loop_
_geom_torsion_atom_site_label_1
_geom_torsion_atom_site_label_2
_geom_torsion_atom_site_label_3
_geom_torsion_atom_site_label_4
_geom_torsion
_geom_torsion_site_symmetry_1
_geom_torsion_site_symmetry_2
_geom_torsion_site_symmetry_3
_geom_torsion_site_symmetry_4
_geom_torsion_publ_flag
C11 Si1 C1 C2 -167.1(3) . . . . ?
C12 Si1 C1 C2 73.3(3) . . . . ?
C10 Si1 C1 C2 -46.9(4) . . . . ?
C11 Si1 C1 C5 40.6(4) . . . . ?
C12 Si1 C1 C5 -79.0(3) . . . . ?
C10 Si1 C1 C5 160.8(3) . . . . ?
C11 Si1 C1 Hf1 117.19(19) . . . . ?
C12 Si1 C1 Hf1 -2.42(16) . . . . ?
C10 Si1 C1 Hf1 -122.63(18) . . . . ?
C5 C1 C2 C3 -2.8(4) . . . . ?
Si1 C1 C2 C3 -159.1(3) . . . . ?
Hf1 C1 C2 C3 -71.1(3) . . . . ?
C5 C1 C2 C6 -176.4(4) . . . . ?
Si1 C1 C2 C6 27.3(6) . . . . ?
Hf1 C1 C2 C6 115.2(4) . . . . ?
C5 C1 C2 Hf1 68.3(3) . . . . ?
Si1 C1 C2 Hf1 -88.0(3) . . . . ?
C1 C2 C3 C4 2.6(4) . . . . ?
C6 C2 C3 C4 176.8(4) . . . . ?
Hf1 C2 C3 C4 -64.0(3) . . . . ?
C1 C2 C3 C7 -172.4(4) . . . . ?
C6 C2 C3 C7 1.7(6) . . . . ?
Hf1 C2 C3 C7 121.0(4) . . . . ?
C1 C2 C3 Hf1 66.6(3) . . . . ?
C6 C2 C3 Hf1 -119.2(4) . . . . ?
C2 C3 C4 C5 -1.4(4) . . . . ?
C7 C3 C4 C5 173.6(4) . . . . ?
Hf1 C3 C4 C5 -61.9(3) . . . . ?
C2 C3 C4 C8 -173.2(4) . . . . ?
C7 C3 C4 C8 1.8(7) . . . . ?
Hf1 C3 C4 C8 126.3(4) . . . . ?
C2 C3 C4 Hf1 60.5(3) . . . . ?
C7 C3 C4 Hf1 -124.5(4) . . . . ?
C3 C4 C5 C1 -0.3(4) . . . . ?
C8 C4 C5 C1 171.7(4) . . . . ?
Hf1 C4 C5 C1 -65.4(3) . . . . ?
C3 C4 C5 C9 -174.2(3) . . . . ?
C8 C4 C5 C9 -2.2(6) . . . . ?
Hf1 C4 C5 C9 120.7(4) . . . . ?
C3 C4 C5 Hf1 65.1(3) . . . . ?
C8 C4 C5 Hf1 -122.9(4) . . . . ?
C2 C1 C5 C4 1.9(4) . . . . ?
Si1 C1 C5 C4 158.6(3) . . . . ?
Hf1 C1 C5 C4 69.7(3) . . . . ?
C2 C1 C5 C9 175.1(4) . . . . ?
Si1 C1 C5 C9 -28.2(6) . . . . ?
Hf1 C1 C5 C9 -117.0(4) . . . . ?
C2 C1 C5 Hf1 -67.8(3) . . . . ?
Si1 C1 C5 Hf1 88.8(3) . . . . ?
C11 Si1 C12 C16 -42.6(4) . . . . ?
C10 Si1 C12 C16 -161.1(3) . . . . ?
C1 Si1 C12 C16 78.9(3) . . . . ?
C11 Si1 C12 C13 162.1(3) . . . . ?
C10 Si1 C12 C13 43.6(4) . . . . ?
C1 Si1 C12 C13 -76.3(3) . . . . ?
C11 Si1 C12 Hf1 -119.14(19) . . . . ?
C10 Si1 C12 Hf1 122.34(18) . . . . ?
C1 Si1 C12 Hf1 2.41(16) . . . . ?
C16 C12 C13 C18 175.1(4) . . . . ?
Si1 C12 C13 C18 -25.4(6) . . . . ?
Hf1 C12 C13 C18 -115.3(4) . . . . ?
C16 C12 C13 C14 -0.6(4) . . . . ?
Si1 C12 C13 C14 158.9(3) . . . . ?
Hf1 C12 C13 C14 69.0(2) . . . . ?
C16 C12 C13 Hf1 -69.6(2) . . . . ?
Si1 C12 C13 Hf1 89.9(3) . . . . ?
C18 C13 C14 C15 -177.8(3) . . . . ?
C12 C13 C14 C15 -1.5(4) . . . . ?
Hf1 C13 C14 C15 62.0(2) . . . . ?
C18 C13 C14 C21 -0.7(5) . . . . ?
C12 C13 C14 C21 175.6(3) . . . . ?
Hf1 C13 C14 C21 -120.9(3) . . . . ?
C18 C13 C14 Hf1 120.2(3) . . . . ?
C12 C13 C14 Hf1 -63.5(2) . . . . ?
C21 C14 C15 C16 -173.6(4) . . . . ?
C13 C14 C15 C16 3.1(4) . . . . ?
Hf1 C14 C15 C16 64.1(2) . . . . ?
C21 C14 C15 Hf1 122.4(4) . . . . ?
C13 C14 C15 Hf1 -61.0(2) . . . . ?
C14 C15 C16 C12 -3.5(4) . . . . ?
Hf1 C15 C16 C12 64.9(2) . . . . ?
C14 C15 C16 C17 172.9(3) . . . . ?
Hf1 C15 C16 C17 -118.7(3) . . . . ?
C14 C15 C16 Hf1 -68.4(3) . . . . ?
C13 C12 C16 C15 2.5(4) . . . . ?
Si1 C12 C16 C15 -156.7(3) . . . . ?
Hf1 C12 C16 C15 -68.4(3) . . . . ?
C13 C12 C16 C17 -173.7(3) . . . . ?
Si1 C12 C16 C17 27.1(5) . . . . ?
Hf1 C12 C16 C17 115.4(4) . . . . ?
C13 C12 C16 Hf1 70.9(2) . . . . ?
Si1 C12 C16 Hf1 -88.3(3) . . . . ?
C14 C13 C18 C19 -2.5(5) . . . . ?
C12 C13 C18 C19 -177.9(4) . . . . ?
Hf1 C13 C18 C19 91.5(4) . . . . ?
C13 C18 C19 C20 2.4(5) . . . . ?
C13 C18 C19 C22 -176.5(3) . . . . ?
C26 O1 C20 C21 -62.2(5) . . . . ?
C26 O1 C20 C19 119.2(4) . . . . ?
C18 C19 C20 C21 1.1(6) . . . . ?
C22 C19 C20 C21 180.0(3) . . . . ?
C18 C19 C20 O1 179.6(3) . . . . ?
C22 C19 C20 O1 -1.5(5) . . . . ?
O1 C20 C21 C14 177.4(3) . . . . ?
C19 C20 C21 C14 -4.2(5) . . . . ?
O1 C20 C21 C27 -5.3(5) . . . . ?
C19 C20 C21 C27 173.2(3) . . . . ?
C15 C14 C21 C20 -179.8(4) . . . . ?
C13 C14 C21 C20 4.0(5) . . . . ?
Hf1 C14 C21 C20 -82.6(4) . . . . ?
C15 C14 C21 C27 2.8(6) . . . . ?
C13 C14 C21 C27 -173.5(3) . . . . ?
Hf1 C14 C21 C27 100.0(3) . . . . ?
C18 C19 C22 C23 -1.3(5) . . . . ?
C20 C19 C22 C23 179.8(4) . . . . ?
C18 C19 C22 C25 -122.4(4) . . . . ?
C20 C19 C22 C25 58.7(5) . . . . ?
C18 C19 C22 C24 115.9(4) . . . . ?
C20 C19 C22 C24 -62.9(5) . . . . ?
C20 C21 C27 C28 123.3(4) . . . . ?
C14 C21 C27 C28 -59.4(5) . . . . ?
C20 C21 C27 C32 -58.8(5) . . . . ?
C14 C21 C27 C32 118.5(4) . . . . ?
C32 C27 C28 C29 0.0(6) . . . . ?
C21 C27 C28 C29 177.9(3) . . . . ?
C27 C28 C29 C30 -0.5(6) . . . . ?
C28 C29 C30 C31 0.6(6) . . . . ?
C29 C30 C31 C32 -0.1(7) . . . . ?
C30 C31 C32 C27 -0.5(6) . . . . ?
C28 C27 C32 C31 0.6(6) . . . . ?
C21 C27 C32 C31 -177.4(4) . . . . ?
